data_7215235
loop_
_publ_author_name
'Li, Ming'
'Liu, Lu'
'Zhang, Lin'
'Lv, Xiaofeng'
'Ding, Jie'
'Hou, Hongwei'
'Fan, Yaoting'

_publ_section_title
;
 Novel coordination polymers of Zn(ii) and Cd(ii) tuned by different
 aromatic polycarboxylates: synthesis, structures and photocatalytic
 properties
;
_journal_issue 28
_journal_name_full CrystEngComm
_journal_page_first 6408
_journal_paper_doi 10.1039/c4ce00093e
_journal_volume 16
_journal_year 2014
_chemical_formula_moiety 'C33 H28 Cd N4 O6 S, 2(O)'
_chemical_formula_sum 'C33 H32 Cd N4 O8 S'
_chemical_formula_weight 757.09
_chemical_name_systematic
;
 ?
;
_space_group_IT_number 14
_symmetry_cell_setting monoclinic
_symmetry_space_group_name_Hall '-P 2ybc'
_symmetry_space_group_name_H-M 'P 1 21/c 1'
_atom_sites_solution_hydrogens geom
_atom_sites_solution_primary direct
_atom_sites_solution_secondary difmap
_audit_creation_method SHELXL-97
_cell_angle_alpha 90.00
_cell_angle_beta 123.27(2)
_cell_angle_gamma 90.00
_cell_formula_units_Z 4
_cell_length_a 12.005(2)
_cell_length_b 18.834(4)
_cell_length_c 16.723(6)
_cell_measurement_temperature 293(2)
_cell_volume 3161.4(16)
_computing_cell_refinement 'Bruker XSCANS'
_computing_data_collection 'Bruker XSCANS'
_computing_data_reduction 'Bruker SHELXTL'
_computing_molecular_graphics 'Bruker SHELXTL'
_computing_publication_material 'Bruker SHELXTL'
_computing_structure_refinement 'SHELXL-97 (Sheldrick, 1997)'
_computing_structure_solution 'SHELXS-97 (Sheldrick, 1990)'
_diffrn_ambient_temperature 293(2)
_diffrn_measured_fraction_theta_full 0.997
_diffrn_measured_fraction_theta_max 0.997
_diffrn_measurement_device_type 'Bruker P4'
_diffrn_measurement_method '\w scans'
_diffrn_radiation_monochromator graphite
_diffrn_radiation_source 'fine-focus sealed tube'
_diffrn_radiation_type MoK\a
_diffrn_radiation_wavelength 0.71073
_diffrn_reflns_av_R_equivalents 0.0278
_diffrn_reflns_av_sigmaI/netI 0.0225
_diffrn_reflns_limit_h_max 14
_diffrn_reflns_limit_h_min -14
_diffrn_reflns_limit_k_max 21
_diffrn_reflns_limit_k_min -22
_diffrn_reflns_limit_l_max 18
_diffrn_reflns_limit_l_min -20
_diffrn_reflns_number 24917
_diffrn_reflns_theta_full 25.50
_diffrn_reflns_theta_max 25.50
_diffrn_reflns_theta_min 2.03
_exptl_absorpt_coefficient_mu 0.816
_exptl_absorpt_correction_T_max 0.8409
_exptl_absorpt_correction_T_min 0.7688
_exptl_absorpt_correction_type none
_exptl_crystal_density_diffrn 1.591
_exptl_crystal_density_method 'not measured'
_exptl_crystal_F_000 1544
_exptl_crystal_size_max 0.34
_exptl_crystal_size_mid 0.24
_exptl_crystal_size_min 0.22
_refine_diff_density_max 0.772
_refine_diff_density_min -0.613
_refine_diff_density_rms 0.070
_refine_ls_extinction_method none
_refine_ls_goodness_of_fit_ref 0.999
_refine_ls_hydrogen_treatment mixed
_refine_ls_matrix_type full
_refine_ls_number_parameters 426
_refine_ls_number_reflns 5870
_refine_ls_number_restraints 0
_refine_ls_restrained_S_all 0.999
_refine_ls_R_factor_all 0.0448
_refine_ls_R_factor_gt 0.0419
_refine_ls_shift/su_max 0.002
_refine_ls_shift/su_mean 0.000
_refine_ls_structure_factor_coef Fsqd
_refine_ls_weighting_details 'calc w=1/[\s^2^(Fo^2^)+(0.1500P)^2^+0.0000P] where P=(Fo^2^+2Fc^2^)/3'
_refine_ls_weighting_scheme calc
_refine_ls_wR_factor_gt 0.1658
_refine_ls_wR_factor_ref 0.1716
_reflns_number_gt 5536
_reflns_number_total 5870
_reflns_threshold_expression >2sigma(I)
_cod_data_source_file c4ce00093e2.cif
_cod_data_source_block a
_cod_depositor_comments 'Adding full bibliography for 7215230--7215235.cif.'
_cod_original_cell_volume 3161.4(14)
_cod_original_sg_symbol_H-M P21/c
_cod_database_code 7215235

loop_
_symmetry_equiv_pos_as_xyz
'x, y, z'
'-x, y+1/2, -z+1/2'
'-x, -y, -z'
'x, -y-1/2, z-1/2'

loop_
_atom_site_label
_atom_site_type_symbol
_atom_site_fract_x
_atom_site_fract_y
_atom_site_fract_z
_atom_site_U_iso_or_equiv
_atom_site_adp_type
_atom_site_occupancy
_atom_site_symmetry_multiplicity
_atom_site_calc_flag
_atom_site_refinement_flags
Cd1 Cd 0.75371(2) 1.149784(13) 0.386003(16) 0.03940(16) Uani 1 1 d .
S1 S 0.64949(8) 0.98687(5) -0.14053(6) 0.0406(2) Uani 1 1 d .
O1 O 0.6792(3) 1.17150(17) 0.2170(2) 0.0619(8) Uani 1 1 d .
O2 O 0.7685(2) 1.07010(16) 0.29056(16) 0.0504(6) Uani 1 1 d .
O3 O 0.6954(3) 1.03951(14) -0.17828(18) 0.0514(6) Uani 1 1 d .
O4 O 0.5158(3) 0.96019(17) -0.1999(2) 0.0582(7) Uani 1 1 d .
O5 O 1.0120(3) 0.69073(15) 0.0452(2) 0.0668(8) Uani 1 1 d .
O6 O 1.1633(3) 0.76024(15) 0.0523(2) 0.0596(7) Uani 1 1 d .
O7 O 0.4407(10) 0.8924(4) 0.3761(5) 0.191(3) Uani 1 1 d .
O8 O 0.4983(7) 0.7548(4) 0.4316(4) 0.158(3) Uani 1 1 d .
N1 N 0.4508(3) 0.82992(16) 0.6415(2) 0.0382(6) Uani 1 1 d .
N2 N 0.6293(4) 0.8371(2) 0.6330(3) 0.0571(9) Uani 1 1 d .
N3 N 0.9042(3) 0.99271(17) 0.6259(2) 0.0464(7) Uani 1 1 d .
N4 N 0.8371(3) 1.07989(15) 0.51922(19) 0.0412(6) Uani 1 1 d .
C1 C 0.8326(5) 0.9584(2) 0.4591(3) 0.0583(10) Uani 1 1 d .
H1A H 0.7491 0.9350 0.4357 0.087 Uiso 1 1 calc R
H1B H 0.9029 0.9238 0.4859 0.087 Uiso 1 1 calc R
H1C H 0.8294 0.9826 0.4074 0.087 Uiso 1 1 calc R
C2 C 0.8581(3) 1.01050(18) 0.5340(2) 0.0403(7) Uani 1 1 d .
C3 C 0.8713(4) 1.1090(2) 0.6069(3) 0.0484(9) Uani 1 1 d .
C4 C 0.8672(5) 1.1780(3) 0.6327(3) 0.0669(12) Uani 1 1 d .
H4 H 0.8372 1.2146 0.5883 0.080 Uiso 1 1 calc R
C5 C 0.9086(7) 1.1910(3) 0.7257(4) 0.0927(18) Uani 1 1 d .
H5 H 0.9070 1.2373 0.7446 0.111 Uiso 1 1 calc R
C6 C 0.9526(9) 1.1369(4) 0.7916(4) 0.116(3) Uani 1 1 d .
H6 H 0.9789 1.1474 0.8540 0.139 Uiso 1 1 calc R
C7 C 0.9586(7) 1.0688(4) 0.7684(3) 0.0934(19) Uani 1 1 d .
H7 H 0.9909 1.0329 0.8140 0.112 Uiso 1 1 calc R
C8 C 0.9147(4) 1.0543(2) 0.6738(3) 0.0510(9) Uani 1 1 d .
C9 C 0.9421(4) 0.9232(2) 0.6714(3) 0.0591(10) Uani 1 1 d .
H9A H 1.0301 0.9264 0.7298 0.071 Uiso 1 1 calc R
H9B H 0.9473 0.8900 0.6291 0.071 Uiso 1 1 calc R
C10 C 0.8430(4) 0.8939(2) 0.6956(3) 0.0604(10) Uani 1 1 d .
H10A H 0.8866 0.8577 0.7446 0.072 Uiso 1 1 calc R
H10B H 0.8158 0.9320 0.7204 0.072 Uiso 1 1 calc R
C11 C 0.7238(5) 0.8632(3) 0.6089(3) 0.0656(12) Uani 1 1 d .
H11A H 0.6810 0.8991 0.5594 0.079 Uiso 1 1 calc R
H11B H 0.7505 0.8243 0.5849 0.079 Uiso 1 1 calc R
C12 C 0.4820(4) 0.9439(2) 0.5823(3) 0.0661(12) Uani 1 1 d .
H12A H 0.4243 0.9430 0.5138 0.099 Uiso 1 1 calc R
H12B H 0.5609 0.9705 0.6009 0.099 Uiso 1 1 calc R
H12C H 0.4366 0.9659 0.6085 0.099 Uiso 1 1 calc R
C13 C 0.5192(4) 0.8708(2) 0.6188(3) 0.0468(8) Uani 1 1 d .
C14 C 0.6368(4) 0.7718(2) 0.6745(3) 0.0516(9) Uani 1 1 d .
C15 C 0.7314(5) 0.7179(3) 0.7065(4) 0.0783(14) Uani 1 1 d .
H15 H 0.8050 0.7206 0.7019 0.094 Uiso 1 1 calc R
C16 C 0.7073(5) 0.6596(2) 0.7460(4) 0.0710(14) Uani 1 1 d .
H16 H 0.7688 0.6227 0.7706 0.085 Uiso 1 1 calc R
C17 C 0.5969(5) 0.6543(2) 0.7501(4) 0.0662(13) Uani 1 1 d .
H17 H 0.5850 0.6138 0.7764 0.079 Uiso 1 1 calc R
C18 C 0.5026(4) 0.7078(2) 0.7163(3) 0.0507(9) Uani 1 1 d .
H18 H 0.4274 0.7038 0.7188 0.061 Uiso 1 1 calc R
C19 C 0.5245(3) 0.76752(18) 0.6784(2) 0.0408(7) Uani 1 1 d .
C20 C 0.7148(3) 1.1079(2) 0.2179(3) 0.0461(8) Uani 1 1 d .
C21 C 0.6965(3) 1.07816(19) 0.1277(2) 0.0408(7) Uani 1 1 d .
C22 C 0.6972(4) 1.1221(2) 0.0613(3) 0.0495(8) Uani 1 1 d .
H22 H 0.7054 1.1709 0.0712 0.059 Uiso 1 1 calc R
C23 C 0.6857(4) 1.09402(19) -0.0197(2) 0.0443(8) Uani 1 1 d .
H23 H 0.6881 1.1235 -0.0634 0.053 Uiso 1 1 calc R
C24 C 0.6707(3) 1.02153(18) -0.0341(2) 0.0389(7) Uani 1 1 d .
C25 C 0.6676(4) 0.9779(2) 0.0309(3) 0.0513(9) Uani 1 1 d .
H25 H 0.6558 0.9292 0.0200 0.062 Uiso 1 1 calc R
C26 C 0.6821(4) 1.0063(2) 0.1124(3) 0.0504(9) Uani 1 1 d .
H26 H 0.6821 0.9767 0.1568 0.060 Uiso 1 1 calc R
C27 C 0.7603(3) 0.9144(2) -0.1007(2) 0.0379(7) Uani 1 1 d .
C28 C 0.8917(3) 0.92703(19) -0.0700(2) 0.0411(7) Uani 1 1 d .
H28 H 0.9185 0.9722 -0.0750 0.049 Uiso 1 1 calc R
C29 C 0.9828(3) 0.8719(2) -0.0317(3) 0.0461(8) Uani 1 1 d .
H29 H 1.0710 0.8799 -0.0115 0.055 Uiso 1 1 calc R
C30 C 0.9425(3) 0.80459(19) -0.0235(2) 0.0418(8) Uani 1 1 d .
C31 C 0.8097(4) 0.7921(2) -0.0575(3) 0.0519(9) Uani 1 1 d .
H31 H 0.7823 0.7468 -0.0535 0.062 Uiso 1 1 calc R
C32 C 0.7174(4) 0.84716(18) -0.0974(3) 0.0494(9) Uani 1 1 d .
H32 H 0.6279 0.8387 -0.1216 0.059 Uiso 1 1 calc R
C33 C 1.0456(4) 0.7474(2) 0.0275(3) 0.0488(9) Uani 1 1 d .

loop_
_atom_site_aniso_label
_atom_site_aniso_U_11
_atom_site_aniso_U_22
_atom_site_aniso_U_33
_atom_site_aniso_U_23
_atom_site_aniso_U_13
_atom_site_aniso_U_12
Cd1 0.0412(2) 0.0420(2) 0.0388(2) -0.00109(8) 0.02436(17) -0.00304(8)
S1 0.0380(4) 0.0480(5) 0.0336(4) -0.0004(3) 0.0183(4) 0.0052(3)
O1 0.089(2) 0.0529(17) 0.0563(17) -0.0094(13) 0.0478(17) -0.0076(15)
O2 0.0426(13) 0.0752(18) 0.0323(12) -0.0007(11) 0.0199(11) 0.0029(12)
O3 0.0611(16) 0.0550(15) 0.0456(13) 0.0083(11) 0.0342(13) 0.0098(12)
O4 0.0378(13) 0.0765(19) 0.0489(14) -0.0117(13) 0.0165(12) 0.0030(12)
O5 0.072(2) 0.0397(15) 0.081(2) 0.0113(14) 0.0367(17) 0.0049(13)
O6 0.0512(16) 0.0520(16) 0.0722(18) 0.0071(13) 0.0316(15) 0.0141(12)
O7 0.310(11) 0.150(6) 0.152(5) 0.014(5) 0.151(7) 0.022(7)
O8 0.157(6) 0.191(7) 0.122(4) -0.065(4) 0.073(4) -0.050(5)
N1 0.0373(14) 0.0394(14) 0.0399(14) 0.0023(12) 0.0225(12) -0.0018(11)
N2 0.0478(19) 0.067(2) 0.066(2) 0.0119(17) 0.0371(18) -0.0001(15)
N3 0.0352(14) 0.0552(18) 0.0475(16) 0.0148(13) 0.0218(13) 0.0009(12)
N4 0.0482(16) 0.0444(16) 0.0362(14) -0.0010(11) 0.0266(13) -0.0004(12)
C1 0.074(3) 0.049(2) 0.058(2) -0.0014(17) 0.040(2) 0.0009(19)
C2 0.0356(16) 0.0430(18) 0.0451(17) -0.0017(14) 0.0238(14) -0.0015(13)
C3 0.054(2) 0.055(2) 0.0433(19) -0.0109(16) 0.0307(17) -0.0073(16)
C4 0.091(3) 0.057(3) 0.070(3) -0.016(2) 0.055(3) -0.008(2)
C5 0.140(6) 0.085(4) 0.081(4) -0.029(3) 0.079(4) -0.018(3)
C6 0.170(8) 0.128(6) 0.059(3) -0.042(4) 0.069(5) -0.045(5)
C7 0.113(5) 0.115(5) 0.041(2) 0.005(3) 0.035(3) -0.020(4)
C8 0.053(2) 0.058(2) 0.0417(18) -0.0019(16) 0.0259(17) -0.0080(17)
C9 0.0349(17) 0.069(3) 0.070(3) 0.024(2) 0.0269(18) 0.0059(16)
C10 0.053(2) 0.075(3) 0.048(2) 0.0077(19) 0.0241(19) -0.0017(19)
C11 0.060(3) 0.087(3) 0.062(3) -0.007(2) 0.041(2) -0.009(2)
C12 0.053(2) 0.060(3) 0.075(3) 0.023(2) 0.029(2) -0.0077(19)
C13 0.0417(18) 0.052(2) 0.0437(19) 0.0073(16) 0.0213(16) -0.0007(16)
C14 0.052(2) 0.046(2) 0.060(2) -0.0009(17) 0.0332(19) -0.0007(15)
C15 0.051(2) 0.074(3) 0.106(4) -0.007(3) 0.040(3) 0.007(2)
C16 0.062(3) 0.051(3) 0.078(3) -0.004(2) 0.024(3) 0.0095(19)
C17 0.063(3) 0.047(2) 0.062(3) 0.0025(17) 0.018(2) -0.0119(18)
C18 0.051(2) 0.042(2) 0.051(2) 0.0041(15) 0.0227(17) -0.0039(15)
C19 0.0399(17) 0.0403(18) 0.0410(16) -0.0046(13) 0.0214(15) -0.0061(13)
C20 0.0400(18) 0.059(2) 0.0472(19) -0.0101(16) 0.0287(16) -0.0125(15)
C21 0.0392(17) 0.0512(19) 0.0329(15) -0.0007(14) 0.0203(14) -0.0042(14)
C22 0.061(2) 0.043(2) 0.052(2) -0.0067(16) 0.0356(19) -0.0095(16)
C23 0.053(2) 0.0472(19) 0.0409(17) 0.0051(14) 0.0313(17) -0.0014(15)
C24 0.0330(15) 0.0463(18) 0.0378(16) -0.0019(13) 0.0195(14) 0.0024(13)
C25 0.071(2) 0.0408(19) 0.052(2) 0.0048(15) 0.040(2) 0.0043(16)
C26 0.066(2) 0.049(2) 0.048(2) 0.0044(15) 0.0379(19) 0.0045(17)
C27 0.0329(16) 0.0431(19) 0.0349(15) -0.0058(13) 0.0169(14) -0.0008(12)
C28 0.0438(17) 0.0402(17) 0.0435(17) 0.0043(13) 0.0266(15) -0.0009(13)
C29 0.0365(17) 0.052(2) 0.052(2) 0.0042(17) 0.0257(16) 0.0025(15)
C30 0.0447(18) 0.0400(18) 0.0379(17) -0.0040(13) 0.0208(15) 0.0036(14)
C31 0.052(2) 0.0394(19) 0.060(2) -0.0077(16) 0.0278(19) -0.0053(15)
C32 0.0383(19) 0.047(2) 0.056(2) -0.0084(15) 0.0217(19) -0.0045(13)
C33 0.058(2) 0.043(2) 0.0420(18) -0.0088(14) 0.0252(18) 0.0057(16)

loop_
_atom_type_symbol
_atom_type_description
_atom_type_scat_dispersion_real
_atom_type_scat_dispersion_imag
_atom_type_scat_source
C C 0.0033 0.0016 'International Tables Vol C Tables 4.2.6.8 and 6.1.1.4'
H H 0.0000 0.0000 'International Tables Vol C Tables 4.2.6.8 and 6.1.1.4'
Cd Cd -0.8075 1.2024 'International Tables Vol C Tables 4.2.6.8 and 6.1.1.4'
N N 0.0061 0.0033 'International Tables Vol C Tables 4.2.6.8 and 6.1.1.4'
O O 0.0106 0.0060 'International Tables Vol C Tables 4.2.6.8 and 6.1.1.4'
S S 0.1246 0.1234 'International Tables Vol C Tables 4.2.6.8 and 6.1.1.4'

loop_
_geom_angle_atom_site_label_1
_geom_angle_atom_site_label_2
_geom_angle_atom_site_label_3
_geom_angle
_geom_angle_site_symmetry_1
_geom_angle_site_symmetry_3
O2 Cd1 N1 117.55(10) . 3_676
O2 Cd1 N4 98.22(10) . .
N1 Cd1 N4 98.10(10) 3_676 .
O2 Cd1 O6 137.30(11) . 2_755
N1 Cd1 O6 95.34(11) 3_676 2_755
N4 Cd1 O6 103.49(11) . 2_755
O2 Cd1 O1 55.05(10) . .
N1 Cd1 O1 93.84(11) 3_676 .
N4 Cd1 O1 153.20(10) . .
O6 Cd1 O1 99.15(11) 2_755 .
O2 Cd1 O5 91.46(10) . 2_755
N1 Cd1 O5 149.16(10) 3_676 2_755
N4 Cd1 O5 87.05(11) . 2_755
O6 Cd1 O5 54.05(10) 2_755 2_755
O1 Cd1 O5 94.88(12) . 2_755
O2 Cd1 C33 115.57(11) . 2_755
N1 Cd1 C33 122.43(12) 3_676 2_755
N4 Cd1 C33 94.82(10) . 2_755
O6 Cd1 C33 27.28(12) 2_755 2_755
O1 Cd1 C33 98.87(11) . 2_755
O5 Cd1 C33 26.81(11) 2_755 2_755
O4 S1 O3 119.34(18) . .
O4 S1 C27 108.43(17) . .
O3 S1 C27 107.96(16) . .
O4 S1 C24 108.14(16) . .
O3 S1 C24 107.92(16) . .
C27 S1 C24 104.01(15) . .
C20 O1 Cd1 85.6(2) . .
C20 O2 Cd1 96.3(2) . .
C33 O5 Cd1 86.8(3) . 2_745
C33 O6 Cd1 96.1(2) . 2_745
C13 N1 C19 105.9(3) . .
C13 N1 Cd1 128.0(3) . 3_676
C19 N1 Cd1 125.8(2) . 3_676
C13 N2 C14 106.8(3) . .
C13 N2 C11 127.7(4) . .
C14 N2 C11 125.5(4) . .
C2 N3 C8 107.5(3) . .
C2 N3 C9 128.9(4) . .
C8 N3 C9 123.6(3) . .
C2 N4 C3 105.9(3) . .
C2 N4 Cd1 133.1(2) . .
C3 N4 Cd1 120.9(2) . .
C2 C1 H1A 109.5 . .
C2 C1 H1B 109.5 . .
H1A C1 H1B 109.5 . .
C2 C1 H1C 109.5 . .
H1A C1 H1C 109.5 . .
H1B C1 H1C 109.5 . .
N4 C2 N3 111.7(3) . .
N4 C2 C1 124.3(3) . .
N3 C2 C1 123.9(3) . .
C4 C3 C8 120.4(4) . .
C4 C3 N4 131.1(4) . .
C8 C3 N4 108.5(3) . .
C5 C4 C3 118.2(5) . .
C5 C4 H4 120.9 . .
C3 C4 H4 120.9 . .
C4 C5 C6 121.1(5) . .
C4 C5 H5 119.4 . .
C6 C5 H5 119.4 . .
C7 C6 C5 122.0(5) . .
C7 C6 H6 119.0 . .
C5 C6 H6 119.0 . .
C6 C7 C8 117.7(5) . .
C6 C7 H7 121.1 . .
C8 C7 H7 121.1 . .
N3 C8 C7 133.0(4) . .
N3 C8 C3 106.4(3) . .
C7 C8 C3 120.6(4) . .
N3 C9 C10 113.0(3) . .
N3 C9 H9A 109.0 . .
C10 C9 H9A 109.0 . .
N3 C9 H9B 109.0 . .
C10 C9 H9B 109.0 . .
H9A C9 H9B 107.8 . .
C11 C10 C9 110.4(4) . .
C11 C10 H10A 109.6 . .
C9 C10 H10A 109.6 . .
C11 C10 H10B 109.6 . .
C9 C10 H10B 109.6 . .
H10A C10 H10B 108.1 . .
N2 C11 C10 109.6(4) . .
N2 C11 H11A 109.8 . .
C10 C11 H11A 109.8 . .
N2 C11 H11B 109.8 . .
C10 C11 H11B 109.8 . .
H11A C11 H11B 108.2 . .
C13 C12 H12A 109.5 . .
C13 C12 H12B 109.5 . .
H12A C12 H12B 109.5 . .
C13 C12 H12C 109.5 . .
H12A C12 H12C 109.5 . .
H12B C12 H12C 109.5 . .
N1 C13 N2 111.9(3) . .
N1 C13 C12 124.6(4) . .
N2 C13 C12 123.4(4) . .
C19 C14 N2 106.1(3) . .
C19 C14 C15 123.2(4) . .
N2 C14 C15 130.7(4) . .
C16 C15 C14 114.9(5) . .
C16 C15 H15 122.6 . .
C14 C15 H15 122.6 . .
C17 C16 C15 122.7(4) . .
C17 C16 H16 118.6 . .
C15 C16 H16 118.6 . .
C16 C17 C18 121.7(4) . .
C16 C17 H17 119.2 . .
C18 C17 H17 119.2 . .
C17 C18 C19 117.4(4) . .
C17 C18 H18 121.3 . .
C19 C18 H18 121.3 . .
C18 C19 C14 120.2(3) . .
C18 C19 N1 130.7(3) . .
C14 C19 N1 109.1(3) . .
O2 C20 O1 123.0(3) . .
O2 C20 C21 118.6(3) . .
O1 C20 C21 118.4(3) . .
C26 C21 C22 119.7(3) . .
C26 C21 C20 119.2(3) . .
C22 C21 C20 121.1(3) . .
C21 C22 C23 120.8(3) . .
C21 C22 H22 119.6 . .
C23 C22 H22 119.6 . .
C24 C23 C22 118.7(3) . .
C24 C23 H23 120.7 . .
C22 C23 H23 120.7 . .
C25 C24 C23 120.6(3) . .
C25 C24 S1 121.2(3) . .
C23 C24 S1 118.1(3) . .
C24 C25 C26 120.1(4) . .
C24 C25 H25 120.0 . .
C26 C25 H25 120.0 . .
C21 C26 C25 120.1(3) . .
C21 C26 H26 120.0 . .
C25 C26 H26 120.0 . .
C32 C27 C28 121.1(3) . .
C32 C27 S1 120.3(3) . .
C28 C27 S1 118.5(3) . .
C29 C28 C27 119.6(3) . .
C29 C28 H28 120.2 . .
C27 C28 H28 120.2 . .
C28 C29 C30 120.0(3) . .
C28 C29 H29 120.0 . .
C30 C29 H29 120.0 . .
C31 C30 C29 119.9(3) . .
C31 C30 C33 121.0(4) . .
C29 C30 C33 119.1(4) . .
C30 C31 C32 120.2(4) . .
C30 C31 H31 119.9 . .
C32 C31 H31 119.9 . .
C27 C32 C31 119.1(4) . .
C27 C32 H32 120.4 . .
C31 C32 H32 120.4 . .
O5 C33 O6 122.8(4) . .
O5 C33 C30 118.7(4) . .
O6 C33 C30 118.4(4) . .
O5 C33 Cd1 66.4(2) . 2_745
O6 C33 Cd1 56.61(19) . 2_745
C30 C33 Cd1 174.5(3) . 2_745

loop_
_geom_bond_atom_site_label_1
_geom_bond_atom_site_label_2
_geom_bond_distance
_geom_bond_site_symmetry_2
Cd1 O2 2.268(3) .
Cd1 N1 2.268(3) 3_676
Cd1 N4 2.291(3) .
Cd1 O6 2.293(3) 2_755
Cd1 O1 2.486(3) .
Cd1 O5 2.505(3) 2_755
Cd1 C33 2.731(4) 2_755
S1 O4 1.438(3) .
S1 O3 1.438(3) .
S1 C27 1.761(4) .
S1 C24 1.779(3) .
O1 C20 1.269(5) .
O2 C20 1.241(5) .
O5 C33 1.233(5) .
O5 Cd1 2.506(3) 2_745
O6 C33 1.259(5) .
O6 Cd1 2.293(3) 2_745
N1 C13 1.324(5) .
N1 C19 1.395(5) .
N1 Cd1 2.268(3) 3_676
N2 C13 1.365(5) .
N2 C14 1.390(5) .
N2 C11 1.480(6) .
N3 C2 1.360(5) .
N3 C8 1.375(5) .
N3 C9 1.456(5) .
N4 C2 1.328(4) .
N4 C3 1.399(4) .
C1 C2 1.485(5) .
C1 H1A 0.9600 .
C1 H1B 0.9600 .
C1 H1C 0.9600 .
C3 C4 1.378(6) .
C3 C8 1.394(6) .
C4 C5 1.371(7) .
C4 H4 0.9300 .
C5 C6 1.376(9) .
C5 H5 0.9300 .
C6 C7 1.353(10) .
C6 H6 0.9300 .
C7 C8 1.394(6) .
C7 H7 0.9300 .
C9 C10 1.554(6) .
C9 H9A 0.9700 .
C9 H9B 0.9700 .
C10 C11 1.486(6) .
C10 H10A 0.9700 .
C10 H10B 0.9700 .
C11 H11A 0.9700 .
C11 H11B 0.9700 .
C12 C13 1.473(6) .
C12 H12A 0.9600 .
C12 H12B 0.9600 .
C12 H12C 0.9600 .
C14 C19 1.387(5) .
C14 C15 1.393(6) .
C15 C16 1.390(8) .
C15 H15 0.9300 .
C16 C17 1.368(8) .
C16 H16 0.9300 .
C17 C18 1.384(6) .
C17 H17 0.9300 .
C18 C19 1.385(5) .
C18 H18 0.9300 .
C20 C21 1.509(5) .
C21 C26 1.370(5) .
C21 C22 1.388(5) .
C22 C23 1.388(5) .
C22 H22 0.9300 .
C23 C24 1.381(5) .
C23 H23 0.9300 .
C24 C25 1.380(5) .
C25 C26 1.383(5) .
C25 H25 0.9300 .
C26 H26 0.9300 .
C27 C32 1.380(5) .
C27 C28 1.386(4) .
C28 C29 1.384(5) .
C28 H28 0.9300 .
C29 C30 1.390(5) .
C29 H29 0.9300 .
C30 C31 1.388(5) .
C30 C33 1.503(5) .
C31 C32 1.392(5) .
C31 H31 0.9300 .
C32 H32 0.9300 .
C33 Cd1 2.731(4) 2_745

loop_
_geom_torsion_atom_site_label_1
_geom_torsion_atom_site_label_2
_geom_torsion_atom_site_label_3
_geom_torsion_atom_site_label_4
_geom_torsion
_geom_torsion_site_symmetry_1
_geom_torsion_site_symmetry_4
O2 Cd1 O1 C20 1.92(19) . .
N1 Cd1 O1 C20 -119.3(2) 3_676 .
N4 Cd1 O1 C20 -2.8(4) . .
O6 Cd1 O1 C20 144.6(2) 2_755 .
O5 Cd1 O1 C20 90.3(2) 2_755 .
C33 Cd1 O1 C20 117.0(2) 2_755 .
N1 Cd1 O2 C20 72.2(2) 3_676 .
N4 Cd1 O2 C20 175.9(2) . .
O6 Cd1 O2 C20 -63.9(3) 2_755 .
O1 Cd1 O2 C20 -2.0(2) . .
O5 Cd1 O2 C20 -96.9(2) 2_755 .
C33 Cd1 O2 C20 -84.7(2) 2_755 .
O2 Cd1 N4 C2 -15.0(3) . .
N1 Cd1 N4 C2 104.5(3) 3_676 .
O6 Cd1 N4 C2 -158.0(3) 2_755 .
O1 Cd1 N4 C2 -11.1(5) . .
O5 Cd1 N4 C2 -106.1(3) 2_755 .
C33 Cd1 N4 C2 -131.7(3) 2_755 .
O2 Cd1 N4 C3 168.5(3) . .
N1 Cd1 N4 C3 -72.0(3) 3_676 .
O6 Cd1 N4 C3 25.5(3) 2_755 .
O1 Cd1 N4 C3 172.4(3) . .
O5 Cd1 N4 C3 77.4(3) 2_755 .
C33 Cd1 N4 C3 51.8(3) 2_755 .
C3 N4 C2 N3 -0.2(4) . .
Cd1 N4 C2 N3 -177.0(2) . .
C3 N4 C2 C1 179.1(3) . .
Cd1 N4 C2 C1 2.2(5) . .
C8 N3 C2 N4 -0.5(4) . .
C9 N3 C2 N4 -178.4(3) . .
C8 N3 C2 C1 -179.7(4) . .
C9 N3 C2 C1 2.4(6) . .
C2 N4 C3 C4 -178.8(4) . .
Cd1 N4 C3 C4 -1.5(6) . .
C2 N4 C3 C8 0.7(4) . .
Cd1 N4 C3 C8 178.1(2) . .
C8 C3 C4 C5 0.9(7) . .
N4 C3 C4 C5 -179.5(5) . .
C3 C4 C5 C6 -0.3(10) . .
C4 C5 C6 C7 0.8(13) . .
C5 C6 C7 C8 -1.9(12) . .
C2 N3 C8 C7 -178.3(5) . .
C9 N3 C8 C7 -0.3(7) . .
C2 N3 C8 C3 0.9(4) . .
C9 N3 C8 C3 179.0(3) . .
C6 C7 C8 N3 -178.4(6) . .
C6 C7 C8 C3 2.5(9) . .
C4 C3 C8 N3 178.6(4) . .
N4 C3 C8 N3 -1.0(4) . .
C4 C3 C8 C7 -2.1(7) . .
N4 C3 C8 C7 178.3(4) . .
C2 N3 C9 C10 -109.8(4) . .
C8 N3 C9 C10 72.6(5) . .
N3 C9 C10 C11 79.8(5) . .
C13 N2 C11 C10 98.2(6) . .
C14 N2 C11 C10 -82.4(6) . .
C9 C10 C11 N2 -178.8(4) . .
C19 N1 C13 N2 3.8(4) . .
Cd1 N1 C13 N2 -170.6(3) 3_676 .
C19 N1 C13 C12 -176.3(4) . .
Cd1 N1 C13 C12 9.3(6) 3_676 .
C14 N2 C13 N1 -4.6(5) . .
C11 N2 C13 N1 174.9(4) . .
C14 N2 C13 C12 175.5(4) . .
C11 N2 C13 C12 -5.1(7) . .
C13 N2 C14 C19 3.4(5) . .
C11 N2 C14 C19 -176.1(4) . .
C13 N2 C14 C15 -177.5(5) . .
C11 N2 C14 C15 3.0(8) . .
C19 C14 C15 C16 -2.0(7) . .
N2 C14 C15 C16 179.1(5) . .
C14 C15 C16 C17 2.2(8) . .
C15 C16 C17 C18 -1.0(8) . .
C16 C17 C18 C19 -0.5(7) . .
C17 C18 C19 C14 0.7(6) . .
C17 C18 C19 N1 -178.1(4) . .
N2 C14 C19 C18 179.8(3) . .
C15 C14 C19 C18 0.6(6) . .
N2 C14 C19 N1 -1.2(4) . .
C15 C14 C19 N1 179.7(4) . .
C13 N1 C19 C18 177.3(4) . .
Cd1 N1 C19 C18 -8.1(5) 3_676 .
C13 N1 C19 C14 -1.5(4) . .
Cd1 N1 C19 C14 173.0(2) 3_676 .
Cd1 O2 C20 O1 3.8(4) . .
Cd1 O2 C20 C21 -178.9(3) . .
Cd1 O1 C20 O2 -3.4(3) . .
Cd1 O1 C20 C21 179.3(3) . .
O2 C20 C21 C26 28.6(5) . .
O1 C20 C21 C26 -154.0(4) . .
O2 C20 C21 C22 -149.9(4) . .
O1 C20 C21 C22 27.5(5) . .
C26 C21 C22 C23 -1.1(6) . .
C20 C21 C22 C23 177.3(3) . .
C21 C22 C23 C24 1.4(6) . .
C22 C23 C24 C25 -0.2(5) . .
C22 C23 C24 S1 177.6(3) . .
O4 S1 C24 C25 66.1(3) . .
O3 S1 C24 C25 -163.5(3) . .
C27 S1 C24 C25 -49.0(3) . .
O4 S1 C24 C23 -111.6(3) . .
O3 S1 C24 C23 18.7(3) . .
C27 S1 C24 C23 133.2(3) . .
C23 C24 C25 C26 -1.2(6) . .
S1 C24 C25 C26 -178.9(3) . .
C22 C21 C26 C25 -0.4(6) . .
C20 C21 C26 C25 -178.8(3) . .
C24 C25 C26 C21 1.5(6) . .
O4 S1 C27 C32 -23.1(4) . .
O3 S1 C27 C32 -153.7(3) . .
C24 S1 C27 C32 91.8(3) . .
O4 S1 C27 C28 159.0(3) . .
O3 S1 C27 C28 28.4(3) . .
C24 S1 C27 C28 -86.1(3) . .
C32 C27 C28 C29 -2.7(5) . .
S1 C27 C28 C29 175.2(3) . .
C27 C28 C29 C30 -0.6(5) . .
C28 C29 C30 C31 2.8(6) . .
C28 C29 C30 C33 -173.7(3) . .
C29 C30 C31 C32 -1.7(6) . .
C33 C30 C31 C32 174.7(4) . .
C28 C27 C32 C31 3.7(6) . .
S1 C27 C32 C31 -174.1(3) . .
C30 C31 C32 C27 -1.5(6) . .
Cd1 O5 C33 O6 -4.0(4) 2_745 .
Cd1 O5 C33 C30 177.7(3) 2_745 .
Cd1 O6 C33 O5 4.4(4) 2_745 .
Cd1 O6 C33 C30 -177.4(3) 2_745 .
C31 C30 C33 O5 -5.5(5) . .
C29 C30 C33 O5 171.0(4) . .
C31 C30 C33 O6 176.2(3) . .
C29 C30 C33 O6 -7.4(5) . .
C31 C30 C33 Cd1 152(2) . 2_745
C29 C30 C33 Cd1 -31(3) . 2_745
